data_4348683
loop_
_publ_author_name
'Fedushkin, Igor L.'
'Skatova, Alexandra A.'
'Dodonov, Vladimir A.'
'Yang, Xiao-Juan'
'Chudakova, Valentina A.'
'Piskunov, Alexander V.'
'Demeshko, Serhiy'
'Baranov, Evgeny V.'

_publ_section_title
;
 Ligand &quot;Brackets&quot; for Ga-Ga Bond.
;
_journal_issue 17
_journal_name_full 'Inorganic chemistry'
_journal_page_first 9047
_journal_page_last 9056
_journal_paper_doi 10.1021/acs.inorgchem.6b01514
_journal_volume 55
_journal_year 2016
_chemical_formula_sum 'C84 H86 Ga2 N4 O2'
_chemical_formula_weight 1323.00
_space_group_crystal_system monoclinic
_space_group_IT_number 15
_space_group_name_Hall '-C 2yc'
_space_group_name_H-M_alt 'C 1 2/c 1'
_atom_sites_solution_hydrogens geom
_atom_sites_solution_primary direct
_atom_sites_solution_secondary difmap
_audit_creation_method SHELXL-2014/7
_cell_angle_alpha 90
_cell_angle_beta 116.1000(10)
_cell_angle_gamma 90
_cell_formula_units_Z 4
_cell_length_a 23.5284(13)
_cell_length_b 14.9322(8)
_cell_length_c 21.9348(12)
_cell_measurement_reflns_used 900
_cell_measurement_temperature 100(2)
_cell_measurement_theta_max 30
_cell_measurement_theta_min 2
_cell_volume 6920.5(7)
_computing_cell_refinement 'Bruker SAINT'
_computing_data_collection 'Bruker SMART'
_computing_data_reduction 'Bruker SHELXTL'
_computing_molecular_graphics 'Bruker SHELXTL'
_computing_publication_material 'Bruker SHELXTL'
_computing_structure_refinement 'SHELXL-2014/7 (Sheldrick, 2014)'
_computing_structure_solution 'SHELXS-97 (Sheldrick, 1990)'
_diffrn_ambient_temperature 100(2)
_diffrn_measured_fraction_theta_full 0.998
_diffrn_measured_fraction_theta_max 0.998
_diffrn_measurement_device_type 'CCD area detector'
_diffrn_measurement_method 'omega scans'
_diffrn_radiation_type MoK\a
_diffrn_radiation_wavelength 0.71073
_diffrn_reflns_av_R_equivalents 0.0583
_diffrn_reflns_av_unetI/netI 0.0498
_diffrn_reflns_Laue_measured_fraction_full 0.998
_diffrn_reflns_Laue_measured_fraction_max 0.998
_diffrn_reflns_limit_h_max 28
_diffrn_reflns_limit_h_min -28
_diffrn_reflns_limit_k_max 18
_diffrn_reflns_limit_k_min -18
_diffrn_reflns_limit_l_max 27
_diffrn_reflns_limit_l_min -27
_diffrn_reflns_number 29337
_diffrn_reflns_point_group_measured_fraction_full 0.998
_diffrn_reflns_point_group_measured_fraction_max 0.998
_diffrn_reflns_theta_full 25.242
_diffrn_reflns_theta_max 25.999
_diffrn_reflns_theta_min 1.928
_diffrn_source 'fine-focus sealed tube'
_exptl_absorpt_coefficient_mu 0.830
_exptl_absorpt_correction_T_max 0.922
_exptl_absorpt_correction_T_min 0.710
_exptl_absorpt_correction_type multi-scan
_exptl_absorpt_process_details 'SADABS (Sheldrick, 1998)'
_exptl_crystal_colour dark_red
_exptl_crystal_density_diffrn 1.270
_exptl_crystal_description prism
_exptl_crystal_F_000 2784
_exptl_crystal_size_max 0.300
_exptl_crystal_size_mid 0.120
_exptl_crystal_size_min 0.100
_refine_diff_density_max 1.876
_refine_diff_density_min -0.502
_refine_diff_density_rms 0.076
_refine_ls_extinction_method none
_refine_ls_goodness_of_fit_ref 1.035
_refine_ls_hydrogen_treatment constr
_refine_ls_matrix_type full
_refine_ls_number_parameters 424
_refine_ls_number_reflns 6790
_refine_ls_number_restraints 0
_refine_ls_restrained_S_all 1.035
_refine_ls_R_factor_all 0.0721
_refine_ls_R_factor_gt 0.0499
_refine_ls_shift/su_max 0.001
_refine_ls_shift/su_mean 0.000
_refine_ls_structure_factor_coef Fsqd
_refine_ls_weighting_details 'w=1/[\s^2^(Fo^2^)+(0.0567P)^2^+8.1420P] where P=(Fo^2^+2Fc^2^)/3'
_refine_ls_weighting_scheme calc
_refine_ls_wR_factor_gt 0.1107
_refine_ls_wR_factor_ref 0.1192
_reflns_Friedel_coverage 0.000
_reflns_number_gt 5182
_reflns_number_total 6790
_reflns_threshold_expression 'I > 2\s(I)'
_cod_data_source_file ic6b01514_si_002.cif
_cod_data_source_block gabian14m
_cod_original_sg_symbol_H-M 'C 2/c'
_cod_database_code 4348683
_shelx_shelxl_version_number 2014/7
_shelx_space_group_comment
;
The symmetry employed for this shelxl refinement is uniquely defined
by the following loop, which should always be used as a source of
symmetry information in preference to the above space-group names.
They are only intended as comments.
;
_shelx_estimated_absorpt_t_min 0.789
_shelx_estimated_absorpt_t_max 0.922

loop_
_space_group_symop_operation_xyz
'x, y, z'
'-x, y, -z+1/2'
'x+1/2, y+1/2, z'
'-x+1/2, y+1/2, -z+1/2'
'-x, -y, -z'
'x, -y, z-1/2'
'-x+1/2, -y+1/2, -z'
'x+1/2, -y+1/2, z-1/2'

loop_
_atom_site_label
_atom_site_type_symbol
_atom_site_fract_x
_atom_site_fract_y
_atom_site_fract_z
_atom_site_U_iso_or_equiv
_atom_site_adp_type
_atom_site_occupancy
_atom_site_site_symmetry_order
_atom_site_calc_flag
_atom_site_refinement_flags_posn
_atom_site_refinement_flags_adp
_atom_site_refinement_flags_occupancy
Ga1 Ga 0.53266(2) 0.61820(2) 0.71747(2) 0.01991(11) Uani 1 1 d . . .
N1 N 0.62719(11) 0.61415(16) 0.75805(12) 0.0201(5) Uani 1 1 d . . .
N2 N 0.53804(11) 0.67561(15) 0.63867(12) 0.0203(5) Uani 1 1 d . . .
O1 O 0.51098(10) 0.50246(13) 0.68480(10) 0.0216(5) Uani 1 1 d . . .
C1 C 0.64453(14) 0.63298(18) 0.70938(15) 0.0202(6) Uani 1 1 d . . .
C2 C 0.59709(14) 0.66456(18) 0.64547(14) 0.0190(6) Uani 1 1 d . . .
C3 C 0.62686(15) 0.68047(18) 0.60002(15) 0.0224(6) Uani 1 1 d . . .
C4 C 0.69155(15) 0.6567(2) 0.63830(15) 0.0236(7) Uani 1 1 d . . .
C5 C 0.70547(14) 0.63034(19) 0.70587(15) 0.0222(6) Uani 1 1 d . . .
C6 C 0.76697(15) 0.6099(2) 0.74930(16) 0.0269(7) Uani 1 1 d . . .
H6A H 0.7784 0.5945 0.7952 0.032 Uiso 1 1 calc R U .
C7 C 0.81316(15) 0.6124(2) 0.72434(18) 0.0312(7) Uani 1 1 d . . .
H7A H 0.8558 0.5986 0.7544 0.037 Uiso 1 1 calc R U .
C8 C 0.79858(17) 0.6340(2) 0.65826(18) 0.0332(8) Uani 1 1 d . . .
H8A H 0.8307 0.6329 0.6431 0.040 Uiso 1 1 calc R U .
C9 C 0.73579(16) 0.6578(2) 0.61262(17) 0.0277(7) Uani 1 1 d . . .
C10 C 0.71283(17) 0.6832(2) 0.54321(17) 0.0311(8) Uani 1 1 d . . .
H10A H 0.7406 0.6827 0.5223 0.037 Uiso 1 1 calc R U .
C11 C 0.65082(17) 0.7085(2) 0.50638(17) 0.0312(8) Uani 1 1 d . . .
H11A H 0.6371 0.7270 0.4606 0.037 Uiso 1 1 calc R U .
C12 C 0.60650(16) 0.7081(2) 0.53389(16) 0.0265(7) Uani 1 1 d . . .
H12A H 0.5639 0.7263 0.5074 0.032 Uiso 1 1 calc R U .
C13 C 0.67683(14) 0.60068(19) 0.82594(15) 0.0212(6) Uani 1 1 d . . .
C14 C 0.69914(14) 0.5142(2) 0.84799(15) 0.0221(6) Uani 1 1 d . . .
C15 C 0.74973(14) 0.5050(2) 0.91287(16) 0.0269(7) Uani 1 1 d . . .
H15A H 0.7662 0.4471 0.9292 0.032 Uiso 1 1 calc R U .
C16 C 0.77582(15) 0.5792(2) 0.95315(16) 0.0306(7) Uani 1 1 d . . .
H16A H 0.8100 0.5721 0.9970 0.037 Uiso 1 1 calc R U .
C17 C 0.75235(15) 0.6641(2) 0.92996(16) 0.0283(7) Uani 1 1 d . . .
H17A H 0.7707 0.7145 0.9583 0.034 Uiso 1 1 calc R U .
C18 C 0.70244(14) 0.6769(2) 0.86596(15) 0.0233(7) Uani 1 1 d . . .
C19 C 0.67085(15) 0.4309(2) 0.80524(16) 0.0260(7) Uani 1 1 d . . .
H19A H 0.6311 0.4489 0.7650 0.031 Uiso 1 1 calc R U .
C20 C 0.71593(19) 0.3897(2) 0.7792(2) 0.0402(9) Uani 1 1 d . . .
H20A H 0.7238 0.4330 0.7502 0.060 Uiso 1 1 calc R U .
H20B H 0.6967 0.3356 0.7529 0.060 Uiso 1 1 calc R U .
H20C H 0.7561 0.3741 0.8179 0.060 Uiso 1 1 calc R U .
C21 C 0.65372(15) 0.3609(2) 0.84533(16) 0.0283(7) Uani 1 1 d . . .
H21A H 0.6257 0.3879 0.8626 0.042 Uiso 1 1 calc R U .
H21B H 0.6924 0.3395 0.8835 0.042 Uiso 1 1 calc R U .
H21C H 0.6321 0.3104 0.8156 0.042 Uiso 1 1 calc R U .
C22 C 0.67631(15) 0.7702(2) 0.84173(15) 0.0253(7) Uani 1 1 d . . .
H22A H 0.6518 0.7685 0.7912 0.030 Uiso 1 1 calc R U .
C23 C 0.63152(18) 0.7968(2) 0.87131(19) 0.0386(9) Uani 1 1 d . . .
H23A H 0.5957 0.7551 0.8554 0.058 Uiso 1 1 calc R U .
H23B H 0.6160 0.8577 0.8567 0.058 Uiso 1 1 calc R U .
H23C H 0.6539 0.7948 0.9210 0.058 Uiso 1 1 calc R U .
C24 C 0.72869(19) 0.8413(3) 0.8600(2) 0.0523(11) Uani 1 1 d . . .
H24A H 0.7098 0.8986 0.8393 0.079 Uiso 1 1 calc R U .
H24B H 0.7589 0.8223 0.8429 0.079 Uiso 1 1 calc R U .
H24C H 0.7508 0.8481 0.9094 0.079 Uiso 1 1 calc R U .
C25 C 0.49507(14) 0.72788(18) 0.58176(14) 0.0192(6) Uani 1 1 d . . .
C26 C 0.44553(14) 0.68557(19) 0.52763(14) 0.0196(6) Uani 1 1 d . . .
C27 C 0.40564(14) 0.7391(2) 0.47304(15) 0.0232(6) Uani 1 1 d . . .
H27A H 0.3714 0.7120 0.4357 0.028 Uiso 1 1 calc R U .
C28 C 0.41497(14) 0.8307(2) 0.47235(15) 0.0246(7) Uani 1 1 d . . .
H28A H 0.3872 0.8658 0.4350 0.030 Uiso 1 1 calc R U .
C29 C 0.46476(14) 0.87059(19) 0.52619(15) 0.0223(6) Uani 1 1 d . . .
H29A H 0.4709 0.9334 0.5253 0.027 Uiso 1 1 calc R U .
C30 C 0.50613(14) 0.82093(19) 0.58173(15) 0.0202(6) Uani 1 1 d . . .
C31 C 0.43444(14) 0.58560(19) 0.52661(14) 0.0204(6) Uani 1 1 d . . .
H31A H 0.4736 0.5575 0.5621 0.024 Uiso 1 1 calc R U .
C32 C 0.42154(18) 0.5436(2) 0.45787(17) 0.0347(8) Uani 1 1 d . . .
H32A H 0.4558 0.5596 0.4459 0.052 Uiso 1 1 calc R U .
H32B H 0.3812 0.5662 0.4229 0.052 Uiso 1 1 calc R U .
H32C H 0.4194 0.4783 0.4609 0.052 Uiso 1 1 calc R U .
C33 C 0.37991(18) 0.5646(2) 0.5440(2) 0.0402(9) Uani 1 1 d . . .
H33A H 0.3903 0.5861 0.5899 0.060 Uiso 1 1 calc R U .
H33B H 0.3730 0.4997 0.5418 0.060 Uiso 1 1 calc R U .
H33C H 0.3414 0.5944 0.5113 0.060 Uiso 1 1 calc R U .
C34 C 0.56012(14) 0.86684(19) 0.64093(15) 0.0230(7) Uani 1 1 d . . .
H34A H 0.5957 0.8229 0.6607 0.028 Uiso 1 1 calc R U .
C35 C 0.53928(16) 0.8896(2) 0.69614(16) 0.0291(7) Uani 1 1 d . . .
H35A H 0.5289 0.8343 0.7131 0.044 Uiso 1 1 calc R U .
H35B H 0.5019 0.9284 0.6771 0.044 Uiso 1 1 calc R U .
H35C H 0.5737 0.9206 0.7336 0.044 Uiso 1 1 calc R U .
C36 C 0.58551(17) 0.9502(2) 0.62038(18) 0.0343(8) Uani 1 1 d . . .
H36A H 0.5961 0.9351 0.5831 0.051 Uiso 1 1 calc R U .
H36B H 0.6235 0.9716 0.6593 0.051 Uiso 1 1 calc R U .
H36C H 0.5532 0.9972 0.6056 0.051 Uiso 1 1 calc R U .
C37 C 0.50486(13) 0.43368(18) 0.72118(14) 0.0177(6) Uani 1 1 d . . .
C38 C 0.50717(13) 0.34004(19) 0.70095(14) 0.0188(6) Uani 1 1 d . . .
C39 C 0.51479(14) 0.2988(2) 0.64947(15) 0.0240(7) Uani 1 1 d . . .
H39A H 0.5204 0.3328 0.6159 0.029 Uiso 1 1 calc R U .
C40 C 0.51409(16) 0.2031(2) 0.64731(17) 0.0287(7) Uani 1 1 d . . .
H40A H 0.5186 0.1740 0.6112 0.034 Uiso 1 1 calc R U .
C41 C 0.50714(16) 0.1518(2) 0.69537(17) 0.0292(7) Uani 1 1 d . . .
H41A H 0.5071 0.0883 0.6922 0.035 Uiso 1 1 calc R U .
C42 C 0.5000 0.1930(3) 0.7500 0.0217(9) Uani 1 2 d S T P
C43 C 0.5000 0.2859(3) 0.7500 0.0183(8) Uani 1 2 d S T P

loop_
_atom_site_aniso_label
_atom_site_aniso_U_11
_atom_site_aniso_U_22
_atom_site_aniso_U_33
_atom_site_aniso_U_23
_atom_site_aniso_U_13
_atom_site_aniso_U_12
Ga1 0.02468(18) 0.01326(16) 0.01891(17) 0.00143(13) 0.00695(13) -0.00013(13)
N1 0.0205(12) 0.0180(12) 0.0192(12) 0.0023(10) 0.0064(10) 0.0016(10)
N2 0.0249(13) 0.0134(12) 0.0195(13) 0.0013(10) 0.0070(11) -0.0014(10)
O1 0.0368(12) 0.0123(10) 0.0194(11) 0.0004(8) 0.0157(10) -0.0032(9)
C1 0.0244(15) 0.0146(14) 0.0203(15) -0.0016(11) 0.0087(12) -0.0029(11)
C2 0.0262(16) 0.0115(13) 0.0207(15) -0.0017(11) 0.0117(13) -0.0013(11)
C3 0.0336(17) 0.0111(13) 0.0234(16) -0.0030(11) 0.0134(14) -0.0015(12)
C4 0.0340(17) 0.0161(14) 0.0247(16) -0.0034(12) 0.0165(14) -0.0049(13)
C5 0.0286(16) 0.0164(15) 0.0227(15) 0.0003(12) 0.0123(13) -0.0025(12)
C6 0.0313(17) 0.0223(16) 0.0281(17) 0.0034(13) 0.0138(14) -0.0019(13)
C7 0.0267(17) 0.0275(17) 0.0393(19) 0.0059(15) 0.0143(15) 0.0001(14)
C8 0.0390(19) 0.0254(18) 0.045(2) 0.0029(15) 0.0272(17) -0.0007(14)
C9 0.0397(19) 0.0171(15) 0.0330(18) -0.0020(13) 0.0222(16) -0.0035(14)
C10 0.046(2) 0.0252(17) 0.0323(19) 0.0002(14) 0.0259(17) -0.0028(15)
C11 0.052(2) 0.0227(16) 0.0237(17) -0.0010(13) 0.0208(16) -0.0025(15)
C12 0.0379(18) 0.0184(15) 0.0224(16) -0.0004(12) 0.0124(14) 0.0001(13)
C13 0.0235(15) 0.0231(16) 0.0188(15) 0.0046(12) 0.0109(12) 0.0004(12)
C14 0.0250(16) 0.0243(16) 0.0205(15) 0.0027(12) 0.0133(13) 0.0019(12)
C15 0.0229(16) 0.0294(17) 0.0265(17) 0.0087(13) 0.0092(14) 0.0033(13)
C16 0.0273(17) 0.0353(18) 0.0216(17) 0.0068(14) 0.0038(14) -0.0018(14)
C17 0.0336(18) 0.0276(17) 0.0211(16) 0.0002(13) 0.0096(14) -0.0082(14)
C18 0.0280(16) 0.0240(16) 0.0225(16) 0.0035(12) 0.0152(14) 0.0005(13)
C19 0.0292(17) 0.0235(16) 0.0242(16) 0.0046(13) 0.0106(14) 0.0045(13)
C20 0.059(2) 0.0266(18) 0.051(2) -0.0050(17) 0.039(2) -0.0049(17)
C21 0.0285(17) 0.0276(18) 0.0279(17) 0.0052(13) 0.0116(14) 0.0017(13)
C22 0.0330(17) 0.0224(16) 0.0187(15) 0.0012(12) 0.0097(14) 0.0016(13)
C23 0.046(2) 0.037(2) 0.040(2) 0.0122(16) 0.0252(18) 0.0129(17)
C24 0.044(2) 0.036(2) 0.080(3) 0.018(2) 0.030(2) 0.0026(18)
C25 0.0259(15) 0.0154(14) 0.0174(14) 0.0031(11) 0.0105(12) 0.0017(12)
C26 0.0246(15) 0.0191(15) 0.0186(15) -0.0001(11) 0.0125(13) 0.0006(12)
C27 0.0232(15) 0.0264(16) 0.0189(15) -0.0019(12) 0.0082(13) -0.0012(13)
C28 0.0292(16) 0.0252(16) 0.0207(16) 0.0057(12) 0.0120(14) 0.0055(13)
C29 0.0324(16) 0.0126(14) 0.0242(15) 0.0031(12) 0.0147(13) 0.0015(12)
C30 0.0245(15) 0.0178(14) 0.0202(15) 0.0005(12) 0.0117(13) 0.0008(12)
C31 0.0292(16) 0.0176(14) 0.0162(14) -0.0012(11) 0.0118(13) -0.0027(12)
C32 0.057(2) 0.0218(17) 0.0263(18) -0.0057(14) 0.0198(17) -0.0058(16)
C33 0.050(2) 0.0314(19) 0.053(2) 0.0038(17) 0.036(2) -0.0051(17)
C34 0.0277(16) 0.0168(15) 0.0217(15) -0.0009(12) 0.0083(13) -0.0044(12)
C35 0.0398(19) 0.0244(17) 0.0233(16) -0.0030(13) 0.0140(15) -0.0048(14)
C36 0.046(2) 0.0257(17) 0.0332(19) -0.0012(14) 0.0189(17) -0.0112(15)
C37 0.0200(14) 0.0145(14) 0.0181(14) 0.0015(11) 0.0080(12) 0.0012(11)
C38 0.0187(14) 0.0167(14) 0.0212(15) -0.0005(12) 0.0089(12) 0.0005(11)
C39 0.0312(17) 0.0210(16) 0.0237(16) 0.0001(12) 0.0156(14) 0.0015(13)
C40 0.0403(19) 0.0231(16) 0.0305(18) -0.0076(13) 0.0228(16) -0.0018(14)
C41 0.044(2) 0.0134(14) 0.0370(19) -0.0046(13) 0.0235(16) -0.0017(14)
C42 0.023(2) 0.017(2) 0.027(2) 0.000 0.0132(19) 0.000
C43 0.020(2) 0.017(2) 0.020(2) 0.000 0.0107(17) 0.000

loop_
_atom_type_symbol
_atom_type_description
_atom_type_scat_dispersion_real
_atom_type_scat_dispersion_imag
_atom_type_scat_source
C C 0.0033 0.0016 'International Tables Vol C Tables 4.2.6.8 and 6.1.1.4'
H H 0.0000 0.0000 'International Tables Vol C Tables 4.2.6.8 and 6.1.1.4'
N N 0.0061 0.0033 'International Tables Vol C Tables 4.2.6.8 and 6.1.1.4'
O O 0.0106 0.0060 'International Tables Vol C Tables 4.2.6.8 and 6.1.1.4'
Ga Ga 0.2307 1.6083 'International Tables Vol C Tables 4.2.6.8 and 6.1.1.4'

loop_
_geom_angle_atom_site_label_1
_geom_angle_atom_site_label_2
_geom_angle_atom_site_label_3
_geom_angle
_geom_angle_site_symmetry_1
_geom_angle_site_symmetry_3
O1 Ga1 N2 100.27(9) . .
O1 Ga1 N1 101.93(9) . .
N2 Ga1 N1 85.18(10) . .
O1 Ga1 Ga1 94.96(6) . 2_656
N2 Ga1 Ga1 141.61(7) . 2_656
N1 Ga1 Ga1 125.79(7) . 2_656
C1 N1 C13 117.5(2) . .
C1 N1 Ga1 108.07(18) . .
C13 N1 Ga1 134.31(19) . .
C2 N2 C25 117.4(2) . .
C2 N2 Ga1 108.08(18) . .
C25 N2 Ga1 134.4(2) . .
C37 O1 Ga1 124.38(18) . .
N1 C1 C2 118.2(3) . .
N1 C1 C5 133.4(3) . .
C2 C1 C5 108.4(3) . .
N2 C2 C1 118.2(3) . .
N2 C2 C3 133.3(3) . .
C1 C2 C3 108.6(3) . .
C12 C3 C4 118.9(3) . .
C12 C3 C2 135.7(3) . .
C4 C3 C2 105.4(3) . .
C9 C4 C3 123.9(3) . .
C9 C4 C5 123.8(3) . .
C3 C4 C5 112.3(3) . .
C6 C5 C4 118.2(3) . .
C6 C5 C1 136.5(3) . .
C4 C5 C1 105.3(3) . .
C5 C6 C7 118.7(3) . .
C8 C7 C6 122.4(3) . .
C7 C8 C9 120.2(3) . .
C4 C9 C8 116.5(3) . .
C4 C9 C10 116.0(3) . .
C8 C9 C10 127.5(3) . .
C11 C10 C9 120.5(3) . .
C10 C11 C12 122.6(3) . .
C3 C12 C11 118.1(3) . .
C14 C13 C18 122.7(3) . .
C14 C13 N1 119.7(3) . .
C18 C13 N1 117.5(3) . .
C13 C14 C15 117.6(3) . .
C13 C14 C19 123.1(3) . .
C15 C14 C19 119.3(3) . .
C16 C15 C14 120.6(3) . .
C15 C16 C17 120.4(3) . .
C16 C17 C18 121.2(3) . .
C17 C18 C13 117.4(3) . .
C17 C18 C22 120.7(3) . .
C13 C18 C22 121.9(3) . .
C14 C19 C21 111.0(3) . .
C14 C19 C20 111.7(3) . .
C21 C19 C20 109.8(3) . .
C23 C22 C18 109.9(3) . .
C23 C22 C24 109.6(3) . .
C18 C22 C24 112.7(3) . .
C26 C25 C30 122.0(3) . .
C26 C25 N2 119.8(2) . .
C30 C25 N2 118.2(3) . .
C25 C26 C27 117.6(3) . .
C25 C26 C31 122.2(3) . .
C27 C26 C31 120.2(3) . .
C28 C27 C26 121.5(3) . .
C29 C28 C27 119.7(3) . .
C28 C29 C30 121.5(3) . .
C29 C30 C25 117.8(3) . .
C29 C30 C34 120.4(3) . .
C25 C30 C34 121.8(3) . .
C26 C31 C33 111.0(2) . .
C26 C31 C32 112.1(2) . .
C33 C31 C32 109.7(3) . .
C30 C34 C35 109.7(3) . .
C30 C34 C36 113.7(3) . .
C35 C34 C36 110.8(3) . .
O1 C37 C37 130.30(15) . 2_656
O1 C37 C38 121.1(2) . .
C37 C37 C38 108.56(15) 2_656 .
C39 C38 C43 118.3(3) . .
C39 C38 C37 135.4(3) . .
C43 C38 C37 106.3(3) . .
C38 C39 C40 118.3(3) . .
C41 C40 C39 122.5(3) . .
C40 C41 C42 120.4(3) . .
C43 C42 C41 115.7(2) . 2_656
C43 C42 C41 115.6(2) . .
C41 C42 C41 128.7(4) 2_656 .
C42 C43 C38 124.89(18) . .
C42 C43 C38 124.89(18) . 2_656
C38 C43 C38 110.2(4) . 2_656

loop_
_geom_bond_atom_site_label_1
_geom_bond_atom_site_label_2
_geom_bond_distance
_geom_bond_site_symmetry_2
Ga1 O1 1.8545(19) .
Ga1 N2 1.983(2) .
Ga1 N1 2.000(2) .
Ga1 Ga1 2.5157(7) 2_656
N1 C1 1.330(4) .
N1 C13 1.446(4) .
N2 C2 1.341(4) .
N2 C25 1.442(3) .
O1 C37 1.347(3) .
C1 C2 1.434(4) .
C1 C5 1.470(4) .
C2 C3 1.468(4) .
C3 C12 1.376(4) .
C3 C4 1.422(4) .
C4 C9 1.385(4) .
C4 C5 1.425(4) .
C5 C6 1.372(4) .
C6 C7 1.416(5) .
C7 C8 1.373(5) .
C8 C9 1.418(5) .
C9 C10 1.425(4) .
C10 C11 1.373(5) .
C11 C12 1.416(5) .
C13 C14 1.398(4) .
C13 C18 1.401(4) .
C14 C15 1.404(4) .
C14 C19 1.523(4) .
C15 C16 1.382(5) .
C16 C17 1.386(5) .
C17 C18 1.391(4) .
C18 C22 1.522(4) .
C19 C21 1.530(4) .
C19 C20 1.537(4) .
C22 C23 1.514(5) .
C22 C24 1.540(5) .
C25 C26 1.396(4) .
C25 C30 1.414(4) .
C26 C27 1.402(4) .
C26 C31 1.514(4) .
C27 C28 1.386(4) .
C28 C29 1.380(4) .
C29 C30 1.392(4) .
C30 C34 1.523(4) .
C31 C33 1.523(4) .
C31 C32 1.535(4) .
C34 C35 1.531(4) .
C34 C36 1.532(4) .
C37 C37 1.380(6) 2_656
C37 C38 1.475(4) .
C38 C39 1.365(4) .
C38 C43 1.414(4) .
C39 C40 1.430(4) .
C40 C41 1.370(4) .
C41 C42 1.421(4) .
C42 C43 1.387(6) .
C42 C41 1.421(4) 2_656
C43 C38 1.414(4) 2_656
